data_4126216
loop_
_publ_author_name
'Andrez, Julie'
'Guidal, Valentin'
'Scopelliti, Rosario'
'P\'ecaut, Jacques'
'Gambarelli, Serge'
'Mazzanti, Marinella'

_publ_section_title
;
 Ligand and Metal Based Multielectron Redox Chemistry of Cobalt Supported
 by Tetradentate Schiff Bases.
;
_journal_issue 25
_journal_name_full 'Journal of the American Chemical Society'
_journal_page_first 8628
_journal_page_last 8638
_journal_paper_doi 10.1021/jacs.7b03604
_journal_volume 139
_journal_year 2017
_chemical_formula_sum 'C26 H26 Co K N2 O5'
_chemical_formula_weight 544.52
_chemical_name_systematic
; 
 ? 
;
_space_group_crystal_system monoclinic
_space_group_IT_number 14
_space_group_name_Hall '-P 2ybc'
_space_group_name_H-M_alt 'P 1 21/c 1'
_symmetry_space_group_name_Hall '-P 2ybc'
_symmetry_space_group_name_H-M 'P 1 21/c 1'
_atom_sites_solution_hydrogens mixed
_audit_creation_method SHELXL-2013
_cell_angle_alpha 90
_cell_angle_beta 99.971(2)
_cell_angle_gamma 90
_cell_formula_units_Z 4
_cell_length_a 13.0057(3)
_cell_length_b 15.1594(3)
_cell_length_c 12.1103(2)
_cell_measurement_reflns_used 6947
_cell_measurement_temperature 150(2)
_cell_measurement_theta_max 31.9880
_cell_measurement_theta_min 4.0180
_cell_volume 2351.59(8)
_computing_cell_refinement
;
CrysAlisPro, Agilent Technologies,
Version 1.171.36.20 (release 27-06-2012 CrysAlis171 .NET)
(compiled Jul 11 2012,15:38:31)
;
_computing_data_collection
;
CrysAlisPro, Agilent Technologies,
Version 1.171.36.20 (release 27-06-2012 CrysAlis171 .NET)
(compiled Jul 11 2012,15:38:31)
;
_computing_data_reduction
;
CrysAlisPro, Agilent Technologies,
Version 1.171.36.20 (release 27-06-2012 CrysAlis171 .NET)
(compiled Jul 11 2012,15:38:31)
;
_computing_molecular_graphics
;
Mercury 3.1 New software for searching the Cambridge Structural Database 
and visualizing crystal structures (I.J. Bruno, J.C. Cole, P.R. Edgington, 
M. Kessler, C.F. Macrae, P. McCabe, J. Pearson, R. Taylor, 
Acta Cryst., 2002, B58, 389-397)
;
_computing_publication_material 'SHELXL-2013 (Sheldrick, 2013)'
_computing_structure_refinement
;
OLEX2: a complete structure solution, refinement and analysis program 
(O. V. Dolomanov, L. J. Bourhis, R. J. Gildea, J. A. K. Howard and 
H. Puschmann. J. Appl. Cryst. 2009, 42, 339-34).
;
_computing_structure_solution
;
SUPERFLIP program (Palatinus, L. & Chapuis, G. J. Appl. Cryst., 2007,
 40, 786-790)
;
_diffrn_ambient_temperature 150(2)
_diffrn_detector_area_resol_mean 15.9653
_diffrn_measured_fraction_theta_full 0.997
_diffrn_measured_fraction_theta_max 0.998
_diffrn_measurement_details
;
#__ type_ start__ end____ width___ exp.time_
  1 omega  -96.00  -18.00   1.0000    2.0000
omega____ theta____ kappa____ phi______ frames
    -      -27.2801  -57.0000  150.0000 78

#__ type_ start__ end____ width___ exp.time_
  2 omega  -97.00   -4.00   1.0000    2.0000
omega____ theta____ kappa____ phi______ frames
    -      -27.2801  -77.0000    0.0000 93

#__ type_ start__ end____ width___ exp.time_
  3 omega  -90.00    2.00   1.0000    2.0000
omega____ theta____ kappa____ phi______ frames
    -      -27.2801  -77.0000   90.0000 92

#__ type_ start__ end____ width___ exp.time_
  4 omega  -57.00   39.00   1.0000    2.0000
omega____ theta____ kappa____ phi______ frames
    -      -27.2801   77.0000 -150.0000 96

#__ type_ start__ end____ width___ exp.time_
  5 omega   32.00   72.00   1.0000    2.0000
omega____ theta____ kappa____ phi______ frames
    -       25.5614 -179.0000   60.0000 40

#__ type_ start__ end____ width___ exp.time_
  6 omega  -47.00   51.00   1.0000    2.0000
omega____ theta____ kappa____ phi______ frames
    -       25.5614  -37.0000   30.0000 98

;
_diffrn_measurement_device_type 'Xcalibur, Sapphire3'
_diffrn_measurement_method '\w scans'
_diffrn_radiation_type MoK\a
_diffrn_radiation_wavelength 0.71073
_diffrn_reflns_av_R_equivalents 0.0392
_diffrn_reflns_av_unetI/netI 0.0373
_diffrn_reflns_Laue_measured_fraction_full 0.997
_diffrn_reflns_Laue_measured_fraction_max 0.998
_diffrn_reflns_limit_h_max 18
_diffrn_reflns_limit_h_min -18
_diffrn_reflns_limit_k_max 21
_diffrn_reflns_limit_k_min -21
_diffrn_reflns_limit_l_max 17
_diffrn_reflns_limit_l_min -17
_diffrn_reflns_number 28218
_diffrn_reflns_point_group_measured_fraction_full 0.997
_diffrn_reflns_point_group_measured_fraction_max 0.998
_diffrn_reflns_theta_full 25.242
_diffrn_reflns_theta_max 30.505
_diffrn_reflns_theta_min 3.416
_exptl_absorpt_coefficient_mu 0.949
_exptl_absorpt_correction_T_max 0.369
_exptl_absorpt_correction_T_min 0.227
_exptl_absorpt_correction_type analytical
_exptl_absorpt_process_details
;
CrysAlisPro, Agilent Technologies,
Version 1.171.36.24 (release 03-12-2012 CrysAlis171 .NET)
(compiled Dec  3 2012,18:21:49)
Analytical numeric absorption correction using a multifaceted crystal
            model based on expressions derived by R.C. Clark & J.S. Reid.
(Clark, R. C. & Reid, J. S. (1995). Acta Cryst. A51, 887-897)
;
_exptl_crystal_colour 'lustrous black'
_exptl_crystal_density_diffrn 1.538
_exptl_crystal_description block
_exptl_crystal_F_000 1128
_exptl_crystal_size_max 0.601
_exptl_crystal_size_mid 0.442
_exptl_crystal_size_min 0.315
_refine_diff_density_max 0.536
_refine_diff_density_min -0.528
_refine_diff_density_rms 0.064
_refine_ls_extinction_method none
_refine_ls_goodness_of_fit_ref 1.031
_refine_ls_hydrogen_treatment mixed
_refine_ls_matrix_type full
_refine_ls_number_parameters 434
_refine_ls_number_reflns 7171
_refine_ls_number_restraints 0
_refine_ls_restrained_S_all 1.031
_refine_ls_R_factor_all 0.0548
_refine_ls_R_factor_gt 0.0373
_refine_ls_shift/su_max 0.002
_refine_ls_shift/su_mean 0.000
_refine_ls_structure_factor_coef Fsqd
_refine_ls_weighting_details 'w=1/[\s^2^(Fo^2^)+(0.0347P)^2^+1.0326P] where P=(Fo^2^+2Fc^2^)/3'
_refine_ls_weighting_scheme calc
_refine_ls_wR_factor_gt 0.0796
_refine_ls_wR_factor_ref 0.0875
_reflns_Friedel_coverage 0.000
_reflns_number_gt 5669
_reflns_number_total 7171
_reflns_threshold_expression 'I > 2\s(I)'
_cod_data_source_file ja7b03604_si_002.cif
_cod_data_source_block vg46
_cod_depositor_comments 'Adding full bibliography for 4126214--4126217.cif.'
_cod_original_cell_volume 2351.59(9)
_cod_database_code 4126216
_shelx_space_group_comment
; 
The symmetry employed for this shelxl refinement is uniquely defined 
by the following loop, which should always be used as a source of 
symmetry information in preference to the above space-group names. 
They are only intended as comments. 
;
_shelx_estimated_absorpt_t_min 0.599
_shelx_estimated_absorpt_t_max 0.754
_shelxl_version_number 2013-4

loop_
_space_group_symop_operation_xyz
'x, y, z'
'-x, y+1/2, -z+1/2'
'-x, -y, -z'
'x, -y-1/2, z-1/2'

loop_
_atom_site_label
_atom_site_type_symbol
_atom_site_fract_x
_atom_site_fract_y
_atom_site_fract_z
_atom_site_U_iso_or_equiv
_atom_site_adp_type
_atom_site_occupancy
_atom_site_site_symmetry_order
_atom_site_calc_flag
_atom_site_refinement_flags_posn
_atom_site_refinement_flags_adp
_atom_site_refinement_flags_occupancy
_atom_site_disorder_assembly
_atom_site_disorder_group
Co1 Co 0.66627(2) 0.63585(2) 0.96855(2) 0.01922(6) Uani 1 1 d . . . . .
K1 K 0.44001(3) 0.49429(3) 0.84512(3) 0.02805(9) Uani 1 1 d . . . . .
O2 O 0.52099(9) 0.63220(7) 0.96820(10) 0.0230(2) Uani 1 1 d . . . . .
O1 O 0.63633(10) 0.54808(8) 0.85824(10) 0.0250(3) Uani 1 1 d . . . . .
O3 O 0.56007(12) 0.43713(9) 0.70039(11) 0.0364(3) Uani 1 1 d . . . . .
O4 O 0.31758(10) 0.61863(9) 0.92250(11) 0.0300(3) Uani 1 1 d . . . . .
N1 N 0.80775(11) 0.63135(9) 0.97498(11) 0.0212(3) Uani 1 1 d . . . . .
N2 N 0.69208(11) 0.72301(9) 1.07514(11) 0.0218(3) Uani 1 1 d . . . . .
O31 O 0.28680(17) 0.46243(16) 0.67175(15) 0.0393(5) Uani 0.876(5) 1 d . . P A 1
C19 C 0.35728(14) 0.67623(11) 1.00742(14) 0.0242(3) Uani 1 1 d . . . . .
C15 C 0.51521(14) 0.74340(11) 1.10982(13) 0.0228(3) Uani 1 1 d . . . . .
C8 C 0.86379(14) 0.69654(11) 1.04549(14) 0.0241(3) Uani 1 1 d . . . . .
C6 C 0.81396(15) 0.50875(11) 0.84730(14) 0.0249(3) Uani 1 1 d . . . . .
C5 C 0.88094(17) 0.45227(12) 0.79808(16) 0.0301(4) Uani 1 1 d . . . . .
C1 C 0.70445(14) 0.50165(10) 0.81468(13) 0.0235(3) Uani 1 1 d . . . . .
C2 C 0.66663(16) 0.43942(11) 0.72862(14) 0.0285(4) Uani 1 1 d . . . . .
C7 C 0.86086(14) 0.57252(11) 0.92607(14) 0.0242(3) Uani 1 1 d . . . . .
C13 C 0.79920(14) 0.74755(11) 1.10157(14) 0.0254(3) Uani 1 1 d . . . . .
C11 C 0.94871(17) 0.82964(14) 1.18987(19) 0.0404(5) Uani 1 1 d . . . . .
C18 C 0.29774(15) 0.72411(13) 1.06917(16) 0.0306(4) Uani 1 1 d . . . . .
C12 C 0.84188(16) 0.81430(14) 1.17412(18) 0.0356(4) Uani 1 1 d . . . . .
C14 C 0.62433(14) 0.76060(11) 1.13042(14) 0.0250(3) Uani 1 1 d . . . . .
C16 C 0.45139(16) 0.79131(12) 1.17286(16) 0.0299(4) Uani 1 1 d . . . . .
C3 C 0.73406(18) 0.38673(12) 0.68168(16) 0.0335(4) Uani 1 1 d . . . . .
C9 C 0.97005(15) 0.71380(13) 1.06118(17) 0.0316(4) Uani 1 1 d . . . . .
C4 C 0.84156(18) 0.39286(13) 0.71744(17) 0.0349(4) Uani 1 1 d . . . . .
C17 C 0.34580(16) 0.78143(14) 1.15322(17) 0.0336(4) Uani 1 1 d . . . . .
C10 C 1.01236(16) 0.78001(14) 1.13462(19) 0.0376(5) Uani 1 1 d . . . . .
C21 C 0.5176(2) 0.37777(17) 0.6116(2) 0.0466(6) Uani 1 1 d . . . . .
C34 C 0.2583(3) 0.4918(2) 0.5589(2) 0.0419(7) Uani 0.876(5) 1 d . . P A 1
H34A H 0.2817 0.4492 0.5065 0.050 Uiso 0.876(5) 1 calc R U P A 1
H34B H 0.2897 0.5501 0.5488 0.050 Uiso 0.876(5) 1 calc R U P A 1
C22 C 0.20708(16) 0.61331(16) 0.89248(19) 0.0377(5) Uani 1 1 d . . . . .
C31 C 0.2121(3) 0.3972(2) 0.6860(2) 0.0468(8) Uani 0.876(5) 1 d . . P A 1
H31A H 0.2059 0.3917 0.7660 0.056 Uiso 0.876(5) 1 calc R U P A 1
H31B H 0.2324 0.3392 0.6590 0.056 Uiso 0.876(5) 1 calc R U P A 1
C33 C 0.1409(3) 0.4979(2) 0.5390(2) 0.0476(8) Uani 0.876(5) 1 d . . P A 1
H33A H 0.1111 0.4849 0.4598 0.057 Uiso 0.876(5) 1 calc R U P A 1
H33B H 0.1178 0.5573 0.5584 0.057 Uiso 0.876(5) 1 calc R U P A 1
C32 C 0.1091(3) 0.4280(3) 0.6169(3) 0.0510(8) Uani 0.876(5) 1 d . . P A 1
H32A H 0.0723 0.3786 0.5735 0.061 Uiso 0.876(5) 1 calc R U P A 1
H32B H 0.0630 0.4535 0.6657 0.061 Uiso 0.876(5) 1 calc R U P A 1
C20 C 0.46824(13) 0.68272(10) 1.02707(13) 0.0210(3) Uani 1 1 d . . . . .
H12 H 0.7983(19) 0.8504(16) 1.212(2) 0.046(7) Uiso 1 1 d . . . . .
H4 H 0.8856(18) 0.3541(15) 0.6852(19) 0.041(6) Uiso 1 1 d . . . . .
O31B O 0.2453(12) 0.5017(10) 0.6918(10) 0.034(3) Uani 0.124(5) 1 d . . P A 2
H7 H 0.9347(16) 0.5742(12) 0.9407(15) 0.023(5) Uiso 1 1 d . . . . .
C33B C 0.160(2) 0.3844(16) 0.607(2) 0.062(7) Uani 0.124(5) 1 d . . P A 2
H33C H 0.0911 0.3565 0.5815 0.074 Uiso 0.124(5) 1 calc R U P A 2
H33D H 0.2128 0.3375 0.6274 0.074 Uiso 0.124(5) 1 calc R U P A 2
H9 H 1.0128(18) 0.6847(15) 1.0203(19) 0.043(6) Uiso 1 1 d . . . . .
H21A H 0.540(2) 0.3954(17) 0.540(2) 0.055(7) Uiso 1 1 d . . . . .
H3 H 0.7085(18) 0.3463(15) 0.6284(19) 0.040(6) Uiso 1 1 d . . . . .
C34B C 0.1567(18) 0.4391(15) 0.696(2) 0.056(7) Uani 0.124(5) 1 d . . P A 2
H34C H 0.1671 0.4058 0.7670 0.067 Uiso 0.124(5) 1 calc R U P A 2
H34D H 0.0892 0.4709 0.6869 0.067 Uiso 0.124(5) 1 calc R U P A 2
H22A H 0.1793(18) 0.6737(16) 0.8729(19) 0.043(6) Uiso 1 1 d . . . . .
H21B H 0.536(2) 0.3118(18) 0.631(2) 0.057(8) Uiso 1 1 d . . . . .
H17 H 0.3034(18) 0.8150(15) 1.1987(19) 0.041(6) Uiso 1 1 d . . . . .
H16 H 0.4855(17) 0.8276(14) 1.2285(18) 0.034(6) Uiso 1 1 d . . . . .
H10 H 1.0842(19) 0.7913(15) 1.1424(19) 0.041(6) Uiso 1 1 d . . . . .
H22B H 0.1767(17) 0.5904(15) 0.9562(18) 0.039(6) Uiso 1 1 d . . . . .
H22C H 0.193(2) 0.5724(17) 0.827(2) 0.053(7) Uiso 1 1 d . . . . .
H11 H 0.979(2) 0.8763(16) 1.236(2) 0.053(7) Uiso 1 1 d . . . . .
H21C H 0.4432(19) 0.3845(14) 0.6055(18) 0.034(6) Uiso 1 1 d . . . . .
H14 H 0.6481(16) 0.8021(13) 1.1874(17) 0.031(5) Uiso 1 1 d . . . . .
C32B C 0.190(2) 0.4452(19) 0.5126(17) 0.075(9) Uani 0.124(5) 1 d . . P A 2
H32C H 0.2481 0.4196 0.4793 0.090 Uiso 0.124(5) 1 calc R U P A 2
H32D H 0.1299 0.4568 0.4526 0.090 Uiso 0.124(5) 1 calc R U P A 2
H5 H 0.9543(19) 0.4579(15) 0.8212(19) 0.042(6) Uiso 1 1 d . . . . .
H18 H 0.2254(17) 0.7192(13) 1.0558(17) 0.031(5) Uiso 1 1 d . . . . .
C31B C 0.2221(19) 0.5215(13) 0.5748(15) 0.036(5) Uani 0.124(5) 1 d . . P A 2
H31C H 0.1659 0.5663 0.5610 0.043 Uiso 0.124(5) 1 calc R U P A 2
H31D H 0.2848 0.5465 0.5503 0.043 Uiso 0.124(5) 1 calc R U P A 2

loop_
_atom_site_aniso_label
_atom_site_aniso_U_11
_atom_site_aniso_U_22
_atom_site_aniso_U_33
_atom_site_aniso_U_23
_atom_site_aniso_U_13
_atom_site_aniso_U_12
Co1 0.02036(12) 0.01922(11) 0.01790(10) -0.00211(8) 0.00278(8) 0.00005(9)
K1 0.0303(2) 0.03023(19) 0.02201(17) -0.00175(14) 0.00009(15) -0.00667(16)
O2 0.0222(6) 0.0238(6) 0.0228(5) -0.0035(4) 0.0035(5) -0.0001(5)
O1 0.0265(7) 0.0243(6) 0.0244(6) -0.0072(5) 0.0047(5) -0.0003(5)
O3 0.0417(8) 0.0362(7) 0.0304(7) -0.0154(6) 0.0036(6) -0.0062(6)
O4 0.0212(6) 0.0384(7) 0.0289(6) -0.0004(5) 0.0003(5) -0.0039(5)
N1 0.0243(7) 0.0200(6) 0.0193(6) 0.0000(5) 0.0037(5) 0.0007(5)
N2 0.0208(7) 0.0222(6) 0.0221(6) -0.0026(5) 0.0030(5) 0.0011(5)
O31 0.0354(11) 0.0518(12) 0.0270(8) 0.0011(8) -0.0046(8) -0.0121(9)
C19 0.0229(9) 0.0269(8) 0.0224(7) 0.0061(6) 0.0034(6) 0.0002(7)
C15 0.0245(8) 0.0225(8) 0.0215(7) 0.0018(6) 0.0044(6) 0.0038(6)
C8 0.0241(9) 0.0233(8) 0.0242(8) -0.0004(6) 0.0020(7) 0.0004(7)
C6 0.0335(10) 0.0210(8) 0.0222(8) 0.0035(6) 0.0100(7) 0.0033(7)
C5 0.0363(11) 0.0267(9) 0.0303(9) 0.0008(7) 0.0143(8) 0.0054(8)
C1 0.0335(10) 0.0195(7) 0.0185(7) 0.0004(6) 0.0069(7) 0.0008(7)
C2 0.0398(11) 0.0252(8) 0.0212(7) -0.0023(6) 0.0078(7) -0.0032(7)
C7 0.0245(9) 0.0246(8) 0.0244(8) 0.0017(6) 0.0068(7) 0.0035(7)
C13 0.0237(9) 0.0253(8) 0.0260(8) -0.0027(6) 0.0007(7) 0.0017(7)
C11 0.0299(11) 0.0381(11) 0.0498(12) -0.0177(10) -0.0024(9) -0.0052(9)
C18 0.0224(9) 0.0372(10) 0.0336(9) 0.0064(8) 0.0083(8) 0.0038(8)
C12 0.0277(10) 0.0363(10) 0.0410(11) -0.0154(8) 0.0012(8) -0.0005(8)
C14 0.0263(9) 0.0250(8) 0.0232(8) -0.0053(6) 0.0022(7) 0.0016(7)
C16 0.0321(10) 0.0308(9) 0.0280(9) -0.0042(7) 0.0090(8) 0.0047(8)
C3 0.0530(13) 0.0256(9) 0.0243(8) -0.0057(7) 0.0138(9) -0.0011(8)
C9 0.0222(9) 0.0338(10) 0.0387(10) -0.0054(8) 0.0048(8) 0.0007(7)
C4 0.0481(13) 0.0272(9) 0.0337(10) -0.0037(7) 0.0193(9) 0.0053(8)
C17 0.0304(10) 0.0383(10) 0.0349(10) -0.0001(8) 0.0135(8) 0.0067(8)
C10 0.0226(10) 0.0394(11) 0.0487(12) -0.0073(9) 0.0005(9) -0.0035(8)
C21 0.0544(16) 0.0487(14) 0.0353(11) -0.0205(10) 0.0037(11) -0.0101(11)
C34 0.0459(19) 0.0512(19) 0.0270(13) 0.0024(12) 0.0021(12) -0.0092(14)
C22 0.0238(10) 0.0512(13) 0.0368(11) 0.0043(9) 0.0017(8) -0.0084(9)
C31 0.0496(19) 0.0460(15) 0.0405(14) 0.0140(12) -0.0041(13) -0.0114(14)
C33 0.0520(19) 0.0480(16) 0.0385(14) 0.0024(11) -0.0043(13) 0.0117(14)
C32 0.0331(16) 0.074(2) 0.0440(16) -0.0036(15) 0.0017(13) -0.0129(15)
C20 0.0230(8) 0.0212(7) 0.0191(7) 0.0047(6) 0.0042(6) 0.0019(6)
O31B 0.037(8) 0.041(8) 0.022(5) -0.002(5) 0.004(5) -0.014(6)
C33B 0.049(15) 0.044(12) 0.088(19) 0.007(12) 0.000(14) -0.015(10)
C34B 0.030(11) 0.054(13) 0.087(18) 0.021(12) 0.021(12) -0.003(10)
C32B 0.10(2) 0.083(18) 0.030(10) -0.007(11) -0.015(12) 0.001(17)
C31B 0.055(15) 0.032(10) 0.020(8) 0.012(7) 0.005(8) 0.016(9)

loop_
_atom_type_symbol
_atom_type_description
_atom_type_scat_dispersion_real
_atom_type_scat_dispersion_imag
_atom_type_scat_source
C C 0.0033 0.0016 'International Tables Vol C Tables 4.2.6.8 and 6.1.1.4'
H H 0.0000 0.0000 'International Tables Vol C Tables 4.2.6.8 and 6.1.1.4'
Co Co 0.3494 0.9721 'International Tables Vol C Tables 4.2.6.8 and 6.1.1.4'
K K 0.2009 0.2494 'International Tables Vol C Tables 4.2.6.8 and 6.1.1.4'
N N 0.0061 0.0033 'International Tables Vol C Tables 4.2.6.8 and 6.1.1.4'
O O 0.0106 0.0060 'International Tables Vol C Tables 4.2.6.8 and 6.1.1.4'

loop_
_exptl_crystal_face_index_h
_exptl_crystal_face_index_k
_exptl_crystal_face_index_l
_exptl_crystal_face_perp_dist
_exptl_oxdiff_crystal_face_indexfrac_h
_exptl_oxdiff_crystal_face_indexfrac_k
_exptl_oxdiff_crystal_face_indexfrac_l
_exptl_oxdiff_crystal_face_x
_exptl_oxdiff_crystal_face_y
_exptl_oxdiff_crystal_face_z
0 0 1 0.2032 0.0000 -0.0000 1.0000 0.0376 0.0458 0.0043
0 0 -1 0.1422 -0.0000 0.0000 -1.0000 -0.0376 -0.0458 -0.0043
-1 0 0 0.2355 -1.0000 0.0000 -0.0000 -0.0103 -0.0090 0.0537
1 0 -1 0.2276 1.0000 0.0000 -1.0000 -0.0274 -0.0369 -0.0579
-1 1 0 0.2484 -1.0000 1.0000 -0.0000 -0.0463 0.0208 0.0518
1 -1 0 0.2424 1.0000 -1.0000 0.0000 0.0463 -0.0208 -0.0518
0 -1 1 0.2069 -0.0000 -1.0000 1.0000 0.0737 0.0161 0.0062
-1 -1 1 0.2314 -1.0000 -1.0000 1.0000 0.0634 0.0071 0.0598
0 -1 0 0.1455 -0.0000 -1.0000 0.0000 0.0360 -0.0298 0.0019
0 1 0 0.1575 0.0000 1.0000 -0.0000 -0.0360 0.0298 -0.0019
-1 -1 0 0.2054 -1.0000 -1.0000 -0.0000 0.0258 -0.0388 0.0556
1 1 0 0.2964 1.0000 1.0000 0.0000 -0.0258 0.0388 -0.0556
1 0 0 0.2869 1.0000 -0.0000 0.0000 0.0103 0.0090 -0.0537
0 -1 -1 0.1301 -0.0000 -1.0000 -1.0000 -0.0016 -0.0756 -0.0024

loop_
_geom_angle_atom_site_label_1
_geom_angle_atom_site_label_2
_geom_angle_atom_site_label_3
_geom_angle
_geom_angle_site_symmetry_1
_geom_angle_site_symmetry_3
N1 Co1 N2 86.38(6) . .
N1 Co1 O1 94.99(6) . .
N2 Co1 O1 178.47(6) . .
N1 Co1 O2 175.55(6) . .
N2 Co1 O2 94.80(6) . .
O1 Co1 O2 83.89(5) . .
N1 Co1 K1 117.60(4) . 3_667
N2 Co1 K1 89.82(4) . 3_667
O1 Co1 K1 90.16(4) . 3_667
O2 Co1 K1 58.17(4) . 3_667
N1 Co1 K1 135.39(4) . .
N2 Co1 K1 136.82(5) . .
O1 Co1 K1 42.01(4) . .
O2 Co1 K1 42.67(3) . .
K1 Co1 K1 63.756(11) 3_667 .
O1 K1 O2 56.34(4) . .
O1 K1 O31 132.77(5) . .
O2 K1 O31 138.23(6) . .
O1 K1 O3 58.46(4) . .
O2 K1 O3 113.49(4) . .
O31 K1 O3 82.40(7) . .
O1 K1 O4 112.22(4) . .
O2 K1 O4 57.80(4) . .
O31 K1 O4 89.69(7) . .
O3 K1 O4 152.23(4) . .
O1 K1 O31B 139.2(2) . .
O2 K1 O31B 123.2(3) . .
O3 K1 O31B 97.9(3) . .
O4 K1 O31B 72.2(4) . .
O1 K1 O2 96.78(4) . 3_667
O2 K1 O2 94.73(3) . 3_667
O31 K1 O2 119.42(5) . 3_667
O3 K1 O2 104.42(4) . 3_667
O4 K1 O2 102.66(4) . 3_667
O31B K1 O2 122.5(2) . 3_667
O1 K1 C20 87.41(4) . 3_667
O2 K1 C20 107.81(4) . 3_667
O31 K1 C20 112.96(6) . 3_667
O3 K1 C20 80.56(4) . 3_667
O4 K1 C20 126.76(4) . 3_667
O31B K1 C20 123.7(3) . 3_667
O2 K1 C20 24.13(3) 3_667 3_667
O1 K1 Co1 128.59(3) . 3_667
O2 K1 Co1 104.20(3) . 3_667
O31 K1 Co1 94.67(4) . 3_667
O3 K1 Co1 125.79(3) . 3_667
O4 K1 Co1 81.23(3) . 3_667
O31B K1 Co1 92.1(2) . 3_667
O2 K1 Co1 33.09(2) 3_667 3_667
C20 K1 Co1 50.83(3) 3_667 3_667
O1 K1 C1 18.54(4) . .
O2 K1 C1 74.71(4) . .
O31 K1 C1 122.09(6) . .
O3 K1 C1 41.70(4) . .
O4 K1 C1 130.59(4) . .
O31B K1 C1 134.3(3) . .
O2 K1 C1 93.41(4) 3_667 .
C20 K1 C1 77.86(4) 3_667 .
Co1 K1 C1 126.41(3) 3_667 .
O1 K1 Co1 28.21(2) . .
O2 K1 Co1 28.60(3) . .
O31 K1 Co1 147.65(4) . .
O3 K1 Co1 86.55(3) . .
O4 K1 Co1 86.10(3) . .
O31B K1 Co1 141.4(3) . .
O2 K1 Co1 92.74(3) 3_667 .
C20 K1 Co1 94.91(3) 3_667 .
Co1 K1 Co1 116.243(11) 3_667 .
C1 K1 Co1 46.27(3) . .
O1 K1 K1 72.65(3) . 3_667
O2 K1 K1 50.30(3) . 3_667
O31 K1 K1 154.57(5) . 3_667
O3 K1 K1 118.17(4) . 3_667
O4 K1 K1 78.16(3) . 3_667
O31B K1 K1 143.1(3) . 3_667
O2 K1 K1 44.42(2) 3_667 3_667
C20 K1 K1 60.67(3) 3_667 3_667
Co1 K1 K1 61.673(11) 3_667 3_667
C1 K1 K1 82.00(3) . 3_667
Co1 K1 K1 54.571(10) . 3_667
C20 O2 Co1 126.59(11) . .
C20 O2 K1 124.35(10) . .
Co1 O2 K1 108.73(5) . .
C20 O2 K1 89.99(8) . 3_667
Co1 O2 K1 88.75(4) . 3_667
K1 O2 K1 85.27(3) . 3_667
C1 O1 Co1 126.52(11) . .
C1 O1 K1 121.33(10) . .
Co1 O1 K1 109.78(5) . .
C2 O3 C21 116.36(16) . .
C2 O3 K1 120.45(10) . .
C21 O3 K1 119.93(14) . .
C19 O4 C22 117.24(15) . .
C19 O4 K1 121.78(10) . .
C22 O4 K1 119.71(12) . .
C7 N1 C8 118.84(15) . .
C7 N1 Co1 127.07(12) . .
C8 N1 Co1 114.01(11) . .
C14 N2 C13 119.00(14) . .
C14 N2 Co1 127.45(12) . .
C13 N2 Co1 113.49(11) . .
C31 O31 C34 105.3(2) . .
C31 O31 K1 117.61(15) . .
C34 O31 K1 137.01(16) . .
C18 C19 O4 124.54(17) . .
C18 C19 C20 121.52(17) . .
O4 C19 C20 113.94(15) . .
C20 C15 C16 119.40(16) . .
C20 C15 C14 122.52(15) . .
C16 C15 C14 118.05(16) . .
C9 C8 C13 119.76(16) . .
C9 C8 N1 127.48(16) . .
C13 C8 N1 112.75(15) . .
C1 C6 C7 122.29(15) . .
C1 C6 C5 119.78(16) . .
C7 C6 C5 117.91(17) . .
C4 C5 C6 121.1(2) . .
C4 C5 H5 120.3(14) . .
C6 C5 H5 118.6(14) . .
O1 C1 C6 124.36(15) . .
O1 C1 C2 118.46(17) . .
C6 C1 C2 117.18(15) . .
O1 C1 K1 40.13(8) . .
C6 C1 K1 157.95(11) . .
C2 C1 K1 80.58(11) . .
O3 C2 C3 124.80(17) . .
O3 C2 C1 113.87(15) . .
C3 C2 C1 121.32(19) . .
N1 C7 C6 124.10(17) . .
N1 C7 H7 119.2(12) . .
C6 C7 H7 116.6(11) . .
C12 C13 C8 120.03(17) . .
C12 C13 N2 126.86(16) . .
C8 C13 N2 113.10(15) . .
C10 C11 C12 120.92(19) . .
C10 C11 H11 117.9(16) . .
C12 C11 H11 121.1(15) . .
C19 C18 C17 120.06(18) . .
C19 C18 H18 120.7(13) . .
C17 C18 H18 119.2(13) . .
C11 C12 C13 119.26(18) . .
C11 C12 H12 119.9(15) . .
C13 C12 H12 120.8(15) . .
N2 C14 C15 124.32(15) . .
N2 C14 H14 119.5(13) . .
C15 C14 H14 116.2(13) . .
C17 C16 C15 121.04(18) . .
C17 C16 H16 122.5(14) . .
C15 C16 H16 116.5(14) . .
C2 C3 C4 120.57(18) . .
C2 C3 H3 120.1(15) . .
C4 C3 H3 119.3(15) . .
C8 C9 C10 119.91(18) . .
C8 C9 H9 121.2(15) . .
C10 C9 H9 118.8(15) . .
C5 C4 C3 119.97(18) . .
C5 C4 H4 121.7(15) . .
C3 C4 H4 118.3(15) . .
C16 C17 C18 120.34(17) . .
C16 C17 H17 119.3(14) . .
C18 C17 H17 120.3(14) . .
C11 C10 C9 120.10(19) . .
C11 C10 H10 121.6(14) . .
C9 C10 H10 118.2(14) . .
O3 C21 H21A 110.8(15) . .
O3 C21 H21B 113.0(15) . .
H21A C21 H21B 111(2) . .
O3 C21 H21C 104.0(13) . .
H21A C21 H21C 110(2) . .
H21B C21 H21C 108.1(19) . .
O31 C34 C33 105.2(2) . .
O31 C34 H34A 110.7 . .
C33 C34 H34A 110.7 . .
O31 C34 H34B 110.7 . .
C33 C34 H34B 110.7 . .
H34A C34 H34B 108.8 . .
O4 C22 H22A 108.4(14) . .
O4 C22 H22B 110.1(13) . .
H22A C22 H22B 109.3(19) . .
O4 C22 H22C 106.2(15) . .
H22A C22 H22C 112(2) . .
H22B C22 H22C 111.0(19) . .
O31 C31 C32 105.9(2) . .
O31 C31 H31A 110.5 . .
C32 C31 H31A 110.5 . .
O31 C31 H31B 110.5 . .
C32 C31 H31B 110.5 . .
H31A C31 H31B 108.7 . .
C34 C33 C32 103.5(2) . .
C34 C33 H33A 111.1 . .
C32 C33 H33A 111.1 . .
C34 C33 H33B 111.1 . .
C32 C33 H33B 111.1 . .
H33A C33 H33B 109.0 . .
C33 C32 C31 104.3(2) . .
C33 C32 H32A 110.9 . .
C31 C32 H32A 110.9 . .
C33 C32 H32B 110.9 . .
C31 C32 H32B 110.9 . .
H32A C32 H32B 108.9 . .
O2 C20 C15 123.96(15) . .
O2 C20 C19 118.48(15) . .
C15 C20 C19 117.56(15) . .
O2 C20 K1 65.88(8) . 3_667
C15 C20 K1 97.03(10) . 3_667
C19 C20 K1 107.63(10) . 3_667
C31B O31B C34B 97.6(16) . .
C31B O31B K1 131.3(12) . .
C34B O31B K1 123.5(12) . .
C34B C33B C32B 105.2(19) . .
C34B C33B H33C 110.7 . .
C32B C33B H33C 110.7 . .
C34B C33B H33D 110.7 . .
C32B C33B H33D 110.7 . .
H33C C33B H33D 108.8 . .
C33B C34B O31B 103.3(17) . .
C33B C34B H34C 111.1 . .
O31B C34B H34C 111.1 . .
C33B C34B H34D 111.1 . .
O31B C34B H34D 111.1 . .
H34C C34B H34D 109.1 . .
C31B C32B C33B 100.4(18) . .
C31B C32B H32C 111.7 . .
C33B C32B H32C 111.7 . .
C31B C32B H32D 111.7 . .
C33B C32B H32D 111.7 . .
H32C C32B H32D 109.5 . .
C32B C31B O31B 110.5(16) . .
C32B C31B H31C 109.5 . .
O31B C31B H31C 109.5 . .
C32B C31B H31D 109.5 . .
O31B C31B H31D 109.5 . .
H31C C31B H31D 108.1 . .

loop_
_geom_bond_atom_site_label_1
_geom_bond_atom_site_label_2
_geom_bond_distance
_geom_bond_site_symmetry_2
Co1 N1 1.8295(15) .
Co1 N2 1.8371(14) .
Co1 O1 1.8779(11) .
Co1 O2 1.8895(12) .
Co1 K1 3.4604(4) 3_667
Co1 K1 3.7383(4) .
K1 O1 2.6588(13) .
K1 O2 2.6753(12) .
K1 O31 2.6765(17) .
K1 O3 2.6850(14) .
K1 O4 2.7355(14) .
K1 O31B 2.872(14) .
K1 O2 2.9407(12) 3_667
K1 C20 3.2220(16) 3_667
K1 Co1 3.4604(4) 3_667
K1 C1 3.5237(19) .
K1 K1 3.8090(7) 3_667
O2 C20 1.3171(19) .
O2 K1 2.9407(12) 3_667
O1 C1 1.312(2) .
O3 C2 1.369(2) .
O3 C21 1.437(2) .
O4 C19 1.379(2) .
O4 C22 1.422(2) .
N1 C7 1.329(2) .
N1 C8 1.422(2) .
N2 C14 1.324(2) .
N2 C13 1.424(2) .
O31 C31 1.418(3) .
O31 C34 1.424(3) .
C19 C18 1.373(3) .
C19 C20 1.425(2) .
C15 C20 1.418(2) .
C15 C16 1.421(2) .
C15 C14 1.422(2) .
C8 C9 1.387(3) .
C8 C13 1.401(2) .
C6 C1 1.415(3) .
C6 C7 1.419(2) .
C6 C5 1.424(2) .
C5 C4 1.362(3) .
C5 H5 0.95(2) .
C1 C2 1.429(2) .
C2 C3 1.379(3) .
C7 H7 0.95(2) .
C13 C12 1.391(2) .
C11 C10 1.375(3) .
C11 C12 1.389(3) .
C11 H11 0.94(3) .
C18 C17 1.401(3) .
C18 H18 0.93(2) .
C12 H12 0.96(2) .
C14 H14 0.95(2) .
C16 C17 1.361(3) .
C16 H16 0.92(2) .
C3 C4 1.393(3) .
C3 H3 0.91(2) .
C9 C10 1.390(3) .
C9 H9 0.92(2) .
C4 H4 0.95(2) .
C17 H17 0.99(2) .
C10 H10 0.94(2) .
C21 H21A 1.00(3) .
C21 H21B 1.04(3) .
C21 H21C 0.96(2) .
C34 C33 1.506(5) .
C34 H34A 0.9900 .
C34 H34B 0.9900 .
C22 H22A 1.00(2) .
C22 H22B 0.99(2) .
C22 H22C 1.00(3) .
C31 C32 1.525(5) .
C31 H31A 0.9900 .
C31 H31B 0.9900 .
C33 C32 1.522(4) .
C33 H33A 0.9900 .
C33 H33B 0.9900 .
C32 H32A 0.9900 .
C32 H32B 0.9900 .
C20 K1 3.2219(16) 3_667
O31B C31B 1.43(2) .
O31B C34B 1.50(2) .
C33B C34B 1.36(4) .
C33B C32B 1.57(3) .
C33B H33C 0.9900 .
C33B H33D 0.9900 .
C34B H34C 0.9900 .
C34B H34D 0.9900 .
C32B C31B 1.40(3) .
C32B H32C 0.9900 .
C32B H32D 0.9900 .
C31B H31C 0.9900 .
C31B H31D 0.9900 .

loop_
_geom_hbond_atom_site_label_D
_geom_hbond_atom_site_label_H
_geom_hbond_atom_site_label_A
_geom_hbond_distance_DH
_geom_hbond_distance_HA
_geom_hbond_distance_DA
_geom_hbond_angle_DHA
C22 H22C O31B 1.00(3) 2.16(3) 3.072(16) 150(2)
C21 H21C O31 0.96(2) 2.60(2) 3.456(4) 148.7(17)
